data_7112232
loop_
_publ_author_name
'Emile R. Engel'
'Vincent J. Smith'
'Charl X. Bezuidenhout'
'Leonard J. Barbour'

_publ_section_title
;
 Uniaxial negative thermal expansion facilitated by weak host-guest
 interactions
;
_journal_name_full Chem.Commun.
_journal_page_first 4238
_journal_paper_doi 10.1039/C4CC00849A
_journal_volume 50
_journal_year 2014
_chemical_compound_source sigma
_chemical_formula_moiety 'C12 H24 O6, 2(C H3 N O2)'
_chemical_formula_sum 'C14 H30 N2 O10'
_chemical_formula_weight 386.40
_chemical_name_common 90K
_space_group_IT_number 14
_symmetry_cell_setting monoclinic
_symmetry_Int_Tables_number 14
_symmetry_space_group_name_Hall '-P 2yn'
_symmetry_space_group_name_H-M 'P 1 21/n 1'
_atom_sites_solution_hydrogens geom
_atom_sites_solution_primary direct
_atom_sites_solution_secondary difmap
_audit_creation_method SHELXL-97
_cell_angle_alpha 90.00
_cell_angle_beta 100.710(2)
_cell_angle_gamma 90.00
_cell_formula_units_Z 2
_cell_length_a 9.3091(14)
_cell_length_b 7.8112(12)
_cell_length_c 13.619(2)
_cell_measurement_reflns_used 6981
_cell_measurement_temperature 90(2)
_cell_measurement_theta_max 28.32
_cell_measurement_theta_min 2.45
_cell_volume 973.1(3)
_computing_cell_refinement 'Bruker SAINT'
_computing_data_collection 'Bruker APEX2'
_computing_data_reduction 'Bruker SAINT'
_computing_molecular_graphics 'X-Seed (Barbour, 2001; Atwood & Barbour, 2003)'
_computing_publication_material 'X-Seed (Barbour, 2001; Atwood & Barbour, 2003)'
_computing_structure_refinement 'SHELXL-97 (Sheldrick, 2008)'
_computing_structure_solution 'SHELXS-97 (Sheldrick, 2008)'
_diffrn_ambient_pressure 101.3
_diffrn_ambient_temperature 90(2)
_diffrn_measured_fraction_theta_full 1.000
_diffrn_measured_fraction_theta_max 0.998
_diffrn_measurement_device_type 'Bruker APEX-II CCD'
_diffrn_measurement_method '\w scans'
_diffrn_radiation_monochromator 'INCOATEC quazar mirrior optics'
_diffrn_radiation_probe x-ray
_diffrn_radiation_type MoK\a
_diffrn_radiation_wavelength 0.71073
_diffrn_reflns_av_R_equivalents 0.0231
_diffrn_reflns_av_sigmaI/netI 0.0150
_diffrn_reflns_limit_h_max 12
_diffrn_reflns_limit_h_min -12
_diffrn_reflns_limit_k_max 10
_diffrn_reflns_limit_k_min -10
_diffrn_reflns_limit_l_max 18
_diffrn_reflns_limit_l_min -18
_diffrn_reflns_number 14088
_diffrn_reflns_theta_full 26.00
_diffrn_reflns_theta_max 28.37
_diffrn_reflns_theta_min 2.45
_diffrn_source 'INCOATEC Mo micro source'
_diffrn_source_type 'Bruker APEX II DUO QUAZAR'
_diffrn_standards_number 0
_exptl_absorpt_coefficient_mu 0.112
_exptl_absorpt_correction_T_max 0.9704
_exptl_absorpt_correction_T_min 0.9566
_exptl_absorpt_correction_type multi-scan
_exptl_absorpt_process_details 'symmetry-related measurements'
_exptl_crystal_colour colourless
_exptl_crystal_density_diffrn 1.319
_exptl_crystal_density_method 'not measured'
_exptl_crystal_description 'cubic prisms'
_exptl_crystal_F_000 416
_exptl_crystal_recrystallization_method nitromethane
_exptl_crystal_size_max 0.40
_exptl_crystal_size_mid 0.36
_exptl_crystal_size_min 0.27
_refine_diff_density_max 0.347
_refine_diff_density_min -0.269
_refine_diff_density_rms 0.039
_refine_ls_extinction_method none
_refine_ls_goodness_of_fit_ref 1.099
_refine_ls_hydrogen_treatment constr
_refine_ls_matrix_type full
_refine_ls_number_parameters 119
_refine_ls_number_reflns 2429
_refine_ls_number_restraints 0
_refine_ls_restrained_S_all 1.099
_refine_ls_R_factor_all 0.0356
_refine_ls_R_factor_gt 0.0316
_refine_ls_shift/su_max 0.000
_refine_ls_shift/su_mean 0.000
_refine_ls_structure_factor_coef Fsqd
_refine_ls_weighting_details 'calc w=1/[\s^2^(Fo^2^)+(0.0380P)^2^+0.3232P] where P=(Fo^2^+2Fc^2^)/3'
_refine_ls_weighting_scheme calc
_refine_ls_wR_factor_gt 0.0845
_refine_ls_wR_factor_ref 0.0872
_reflns_number_gt 2199
_reflns_number_total 2429
_reflns_threshold_expression >2sigma(I)
_cod_data_source_file c4cc00849a2.cif
_cod_data_source_block C_nitromethane_90K
_cod_depositor_comments
;
The following automatic conversions were performed:

data name '_iucr_refine_instruction_details' was replaced with
'_iucr_refine_instructions_details' as specified in the replacement
file 'data/replacement-values/replacement_tags.lst'.

Automatic conversion script
Id: cif_correct_tags 9268 2022-04-12 08:56:07Z antanas 
;
_cod_original_cell_volume 973.0(3)
_cod_original_sg_symbol_H-M 'P 21/n'
_cod_database_code 7112232

loop_
_symmetry_equiv_pos_as_xyz
'x, y, z'
'-x+1/2, y+1/2, -z+1/2'
'-x, -y, -z'
'x-1/2, -y-1/2, z-1/2'

loop_
_atom_site_label
_atom_site_type_symbol
_atom_site_fract_x
_atom_site_fract_y
_atom_site_fract_z
_atom_site_U_iso_or_equiv
_atom_site_adp_type
_atom_site_occupancy
_atom_site_symmetry_multiplicity
_atom_site_calc_flag
_atom_site_refinement_flags
O1 O 0.26366(7) 0.39924(9) 0.34388(5) 0.01712(16) Uani 1 1 d .
O2 O 0.52347(8) 0.56187(9) 0.30333(5) 0.01801(16) Uani 1 1 d .
O3 O 0.78525(8) 0.57658(9) 0.45643(5) 0.01856(16) Uani 1 1 d .
O4 O 0.22860(9) 0.86794(11) 0.50932(7) 0.0309(2) Uani 1 1 d .
O5 O 0.41661(10) 0.91065(11) 0.62569(6) 0.0324(2) Uani 1 1 d .
N1 N 0.35646(9) 0.84273(11) 0.54767(6) 0.01821(18) Uani 1 1 d .
C1 C 0.12289(11) 0.41676(14) 0.36874(8) 0.0199(2) Uani 1 1 d .
H1A H 0.0482 0.3643 0.3160 0.024 Uiso 1 1 calc R
H1B H 0.0988 0.5395 0.3740 0.024 Uiso 1 1 calc R
C2 C 0.27380(11) 0.48154(13) 0.25230(7) 0.0190(2) Uani 1 1 d .
H2A H 0.2503 0.6047 0.2561 0.023 Uiso 1 1 calc R
H2B H 0.2032 0.4298 0.1969 0.023 Uiso 1 1 calc R
C3 C 0.42677(11) 0.46043(13) 0.23355(7) 0.0188(2) Uani 1 1 d .
H3A H 0.4560 0.3386 0.2410 0.023 Uiso 1 1 calc R
H3B H 0.4314 0.4969 0.1646 0.023 Uiso 1 1 calc R
C4 C 0.66911(11) 0.55381(13) 0.28597(7) 0.0195(2) Uani 1 1 d .
H4A H 0.6727 0.5969 0.2181 0.023 Uiso 1 1 calc R
H4B H 0.7035 0.4336 0.2905 0.023 Uiso 1 1 calc R
C5 C 0.76620(11) 0.66087(13) 0.36256(7) 0.0189(2) Uani 1 1 d .
H5A H 0.8622 0.6775 0.3426 0.023 Uiso 1 1 calc R
H5B H 0.7214 0.7747 0.3674 0.023 Uiso 1 1 calc R
C6 C 0.87639(11) 0.67141(13) 0.53296(8) 0.0201(2) Uani 1 1 d .
H6A H 0.8387 0.7896 0.5352 0.024 Uiso 1 1 calc R
H6B H 0.9770 0.6774 0.5192 0.024 Uiso 1 1 calc R
C7 C 0.44323(11) 0.72496(13) 0.49622(8) 0.0195(2) Uani 1 1 d .
H7A H 0.3852 0.6226 0.4742 0.029 Uiso 1 1 calc R
H7B H 0.5326 0.6916 0.5424 0.029 Uiso 1 1 calc R
H7C H 0.4692 0.7828 0.4381 0.029 Uiso 1 1 calc R

loop_
_atom_site_aniso_label
_atom_site_aniso_U_11
_atom_site_aniso_U_22
_atom_site_aniso_U_33
_atom_site_aniso_U_23
_atom_site_aniso_U_13
_atom_site_aniso_U_12
O1 0.0151(3) 0.0192(3) 0.0164(3) 0.0018(3) 0.0012(2) 0.0025(3)
O2 0.0168(3) 0.0207(3) 0.0168(3) -0.0039(3) 0.0040(3) -0.0012(3)
O3 0.0198(3) 0.0175(3) 0.0177(3) 0.0004(3) 0.0018(3) -0.0032(3)
O4 0.0193(4) 0.0338(5) 0.0384(5) 0.0027(4) 0.0019(3) 0.0094(3)
O5 0.0352(5) 0.0329(5) 0.0272(4) -0.0118(3) 0.0011(3) 0.0046(4)
N1 0.0191(4) 0.0161(4) 0.0198(4) 0.0028(3) 0.0045(3) 0.0019(3)
C1 0.0136(4) 0.0231(5) 0.0218(5) -0.0024(4) 0.0001(4) 0.0017(4)
C2 0.0205(5) 0.0186(4) 0.0158(4) 0.0016(3) -0.0020(4) 0.0007(4)
C3 0.0234(5) 0.0189(4) 0.0135(4) -0.0016(3) 0.0017(4) -0.0009(4)
C4 0.0201(5) 0.0227(5) 0.0172(4) 0.0003(4) 0.0075(4) 0.0015(4)
C5 0.0179(4) 0.0197(5) 0.0204(5) 0.0032(4) 0.0068(4) -0.0004(4)
C6 0.0159(4) 0.0207(5) 0.0236(5) -0.0035(4) 0.0030(4) -0.0035(4)
C7 0.0195(5) 0.0180(5) 0.0209(5) -0.0014(4) 0.0035(4) 0.0036(4)

loop_
_atom_type_symbol
_atom_type_description
_atom_type_scat_dispersion_real
_atom_type_scat_dispersion_imag
_atom_type_scat_source
C C 0.0033 0.0016 'International Tables Vol C Tables 4.2.6.8 and 6.1.1.4'
H H 0.0000 0.0000 'International Tables Vol C Tables 4.2.6.8 and 6.1.1.4'
N N 0.0061 0.0033 'International Tables Vol C Tables 4.2.6.8 and 6.1.1.4'
O O 0.0106 0.0060 'International Tables Vol C Tables 4.2.6.8 and 6.1.1.4'

loop_
_geom_angle_atom_site_label_1
_geom_angle_atom_site_label_2
_geom_angle_atom_site_label_3
_geom_angle
_geom_angle_site_symmetry_1
_geom_angle_site_symmetry_3
C1 O1 C2 112.35(7) . .
C4 O2 C3 111.67(7) . .
C5 O3 C6 112.07(8) . .
O4 N1 O5 123.48(9) . .
O4 N1 C7 118.04(9) . .
O5 N1 C7 118.48(9) . .
O1 C1 C6 108.45(8) . 3_666
O1 C1 H1A 110.0 . .
C6 C1 H1A 110.0 3_666 .
O1 C1 H1B 110.0 . .
C6 C1 H1B 110.0 3_666 .
H1A C1 H1B 108.4 . .
O1 C2 C3 108.61(8) . .
O1 C2 H2A 110.0 . .
C3 C2 H2A 110.0 . .
O1 C2 H2B 110.0 . .
C3 C2 H2B 110.0 . .
H2A C2 H2B 108.3 . .
O2 C3 C2 109.13(8) . .
O2 C3 H3A 109.9 . .
C2 C3 H3A 109.9 . .
O2 C3 H3B 109.9 . .
C2 C3 H3B 109.9 . .
H3A C3 H3B 108.3 . .
O2 C4 C5 109.25(8) . .
O2 C4 H4A 109.8 . .
C5 C4 H4A 109.8 . .
O2 C4 H4B 109.8 . .
C5 C4 H4B 109.8 . .
H4A C4 H4B 108.3 . .
O3 C5 C4 109.01(8) . .
O3 C5 H5A 109.9 . .
C4 C5 H5A 109.9 . .
O3 C5 H5B 109.9 . .
C4 C5 H5B 109.9 . .
H5A C5 H5B 108.3 . .
O3 C6 C1 108.47(8) . 3_666
O3 C6 H6A 110.0 . .
C1 C6 H6A 110.0 3_666 .
O3 C6 H6B 110.0 . .
C1 C6 H6B 110.0 3_666 .
H6A C6 H6B 108.4 . .
N1 C7 H7A 109.5 . .
N1 C7 H7B 109.5 . .
H7A C7 H7B 109.5 . .
N1 C7 H7C 109.5 . .
H7A C7 H7C 109.5 . .
H7B C7 H7C 109.5 . .

loop_
_geom_bond_atom_site_label_1
_geom_bond_atom_site_label_2
_geom_bond_distance
_geom_bond_site_symmetry_2
O1 C1 1.4197(12) .
O1 C2 1.4218(12) .
O2 C4 1.4202(12) .
O2 C3 1.4225(12) .
O3 C5 1.4195(12) .
O3 C6 1.4234(12) .
O4 N1 1.2237(12) .
O5 N1 1.2260(12) .
N1 C7 1.4833(12) .
C1 C6 1.5045(15) 3_666
C1 H1A 0.9900 .
C1 H1B 0.9900 .
C2 C3 1.5017(14) .
C2 H2A 0.9900 .
C2 H2B 0.9900 .
C3 H3A 0.9900 .
C3 H3B 0.9900 .
C4 C5 1.5013(14) .
C4 H4A 0.9900 .
C4 H4B 0.9900 .
C5 H5A 0.9900 .
C5 H5B 0.9900 .
C6 C1 1.5046(15) 3_666
C6 H6A 0.9900 .
C6 H6B 0.9900 .
C7 H7A 0.9800 .
C7 H7B 0.9800 .
C7 H7C 0.9800 .

loop_
_geom_torsion_atom_site_label_1
_geom_torsion_atom_site_label_2
_geom_torsion_atom_site_label_3
_geom_torsion_atom_site_label_4
_geom_torsion
_geom_torsion_site_symmetry_4
C2 O1 C1 C6 -179.07(8) 3_666
C1 O1 C2 C3 178.51(8) .
C4 O2 C3 C2 -177.03(8) .
O1 C2 C3 O2 -70.30(10) .
C3 O2 C4 C5 -179.17(8) .
C6 O3 C5 C4 -179.91(8) .
O2 C4 C5 O3 72.16(10) .
C5 O3 C6 C1 173.81(8) 3_666
